data_4300286
loop_
_publ_author_name
'Fortner, Kevin C.'
'Bigi, Julian P.'
'Brown, Seth N.'

_publ_section_title
;
 Six-Coordinate Titanium Complexes of a Tripodal Aminetris(phenoxide)
 Ligand: Synthesis, Structure, and Dynamics
;
_journal_coden_ASTM INOCAJ
_journal_issue 8
_journal_name_full 'Inorganic Chemistry'
_journal_page_first 2803
_journal_page_last 2814
_journal_paper_doi 10.1021/ic048403d
_journal_volume 44
_journal_year 2005
_chemical_formula_moiety '[N(CH2C6H2-t-Bu2O)3]Ti(hq) . CH3CN . 0.5 C6H6'
_chemical_formula_sum 'C59 H78 N3 O4 Ti'
_chemical_formula_weight 941.14
_chemical_name_common '[Nitrilotris(3,5-di-tert-butyl-2-cresolato)](8-oxyquinol'
_space_group_IT_number 2
_space_group_name_Hall '-P 1'
_space_group_name_H-M_alt 'P -1'
_symmetry_cell_setting triclinic
_symmetry_space_group_name_Hall '-P 1'
_symmetry_space_group_name_H-M 'P -1'
_cell_angle_alpha 81.1100(10)
_cell_angle_beta 69.2120(10)
_cell_angle_gamma 65.4030(10)
_cell_formula_units_Z 2
_cell_length_a 12.6377(8)
_cell_length_b 14.5709(9)
_cell_length_c 16.8667(10)
_cell_measurement_temperature 100(2)
_cell_volume 2640.1(3)
_diffrn_ambient_temperature 100(2)
_exptl_crystal_density_diffrn 1.184
_refine_ls_R_factor_obs 0.0475
_refine_ls_wR_factor_obs 0.1054
_cod_duplicate_entry 4300816
_cod_data_source_file 4300286.cif
_cod_data_source_block 4300286
_cod_depositor_comments
;
The following automatic conversions were performed:
'_symmetry_cell_setting' value 'Triclinic' changed to 'triclinic'
according to '/home/saulius/struct/CIF-dictionaries/cif_core.dic'
dictionary named 'cif_core.dic' version 2.4.1 from 2010-06-29.

Automatic conversion script
Id: cif_fix_enum 1527 2010-12-29 10:47:43Z saulius 

 Adding full bibliography for
 /tmp/tmp-cod-update-bibliographies-11641/cifs/4300286.cif.
;
_cod_original_sg_symbol_H-M P-1
_cod_database_code 4300286

loop_
_symmetry_equiv_pos_as_xyz
'x, y, z'
'-x, -y, -z'

loop_
_atom_site_aniso_label
_atom_site_aniso_U_11
_atom_site_aniso_U_22
_atom_site_aniso_U_33
_atom_site_aniso_U_23
_atom_site_aniso_U_13
_atom_site_aniso_U_12
Ti 0.0146(2) 0.0147(2) 0.0134(2) -0.0018(2) -0.0045(2) -0.0050(2)
O1 0.0164(9) 0.0163(9) 0.0160(9) -0.0007(7) -0.0049(7) -0.0061(7)
O2 0.0150(9) 0.0157(9) 0.0160(9) -0.0040(7) -0.0037(7) -0.0033(7)
O3 0.0157(9) 0.0163(9) 0.0131(9) 0.0004(7) -0.0056(7) -0.0046(7)
O4 0.0164(9) 0.0153(9) 0.0182(9) -0.0014(7) -0.0075(7) -0.0041(7)
N 0.0138(11) 0.0151(11) 0.0116(10) -0.0025(8) -0.0009(8) -0.0063(9)
N1 0.0147(11) 0.0159(11) 0.0147(10) -0.0021(9) -0.0031(9) -0.0045(9)
C1 0.0177(14) 0.0215(14) 0.0164(13) -0.0008(11) -0.0061(11) -0.0070(11)
C2 0.0225(15) 0.0230(14) 0.0183(13) 0.0000(11) -0.0064(11) -0.0129(12)
C3 0.0260(15) 0.0155(13) 0.0177(13) -0.0017(11) -0.0052(11) -0.0083(12)
C4 0.0203(14) 0.0163(13) 0.0131(12) 0.0012(10) -0.0026(11) -0.0087(11)
C5 0.0226(15) 0.0127(13) 0.0238(14) -0.0039(11) -0.0038(12) -0.0026(11)
C6 0.0152(14) 0.0195(14) 0.0278(15) -0.0039(12) -0.0029(12) -0.0014(11)
C7 0.0204(14) 0.0194(14) 0.0278(15) 0.0015(11) -0.0105(12) -0.0083(12)
C8 0.0186(14) 0.0173(13) 0.0141(12) 0.0005(10) -0.0047(11) -0.0076(11)
C9 0.0165(13) 0.0170(13) 0.0122(12) -0.0003(10) -0.0018(10) -0.0067(11)
C10 0.0139(13) 0.0178(13) 0.0141(12) -0.0025(10) -0.0021(10) -0.0055(11)
C11 0.0118(13) 0.0197(14) 0.0110(12) -0.0043(10) -0.0005(10) -0.0050(11)
C12 0.0169(13) 0.0167(13) 0.0116(12) -0.0048(10) 0.0005(10) -0.0052(11)
C13 0.0124(13) 0.0193(14) 0.0145(12) -0.0020(10) -0.0016(10) -0.0033(11)
C14 0.0167(14) 0.0221(14) 0.0154(13) -0.0035(11) 0.0000(11) -0.0085(11)
C15 0.0203(14) 0.0147(13) 0.0195(13) -0.0025(11) -0.0016(11) -0.0082(11)
C16 0.0169(14) 0.0159(13) 0.0157(13) -0.0022(10) -0.0016(11) -0.0042(11)
C20 0.0158(13) 0.0124(12) 0.0152(12) -0.0007(10) -0.0044(10) -0.0044(10)
C21 0.0167(13) 0.0162(13) 0.0132(12) -0.0024(10) -0.0006(10) -0.0088(11)
C22 0.0167(13) 0.0156(13) 0.0148(12) -0.0011(10) -0.0027(10) -0.0097(11)
C23 0.0169(13) 0.0140(13) 0.0216(13) 0.0001(11) -0.0074(11) -0.0058(11)
C24 0.0166(14) 0.0181(13) 0.0176(13) -0.0031(11) -0.0005(11) -0.0094(11)
C25 0.0219(14) 0.0215(14) 0.0144(13) -0.0039(11) -0.0038(11) -0.0102(12)
C26 0.0184(14) 0.0193(13) 0.0153(13) 0.0002(11) -0.0038(11) -0.0095(11)
C30 0.0170(13) 0.0147(13) 0.0144(12) -0.0008(10) -0.0048(11) -0.0043(11)
C31 0.0192(13) 0.0115(12) 0.0148(12) -0.0002(10) -0.0064(11) -0.0065(11)
C32 0.0169(13) 0.0129(12) 0.0158(12) -0.0043(10) -0.0032(11) -0.0064(10)
C33 0.0167(13) 0.0129(13) 0.0207(13) -0.0020(10) -0.0078(11) -0.0048(11)
C34 0.0195(14) 0.0126(13) 0.0174(13) -0.0039(10) -0.0046(11) -0.0065(11)
C35 0.0176(14) 0.0167(13) 0.0152(13) -0.0020(10) -0.0028(11) -0.0076(11)
C36 0.0173(13) 0.0118(12) 0.0176(13) -0.0039(10) -0.0046(11) -0.0056(10)
C100 0.0174(14) 0.0239(14) 0.0243(14) -0.0049(12) -0.0039(11) -0.0095(12)
C101 0.028(2) 0.052(2) 0.049(2) -0.027(2) -0.008(2) -0.016(2)
C102 0.026(2) 0.035(2) 0.038(2) 0.0058(14) -0.0104(14) -0.0173(14)
C103 0.030(2) 0.042(2) 0.035(2) 0.0068(14) -0.0160(14) -0.0225(15)
C110 0.0211(14) 0.0175(14) 0.0209(14) 0.0010(11) -0.0058(11) -0.0074(11)
C111 0.029(2) 0.0207(15) 0.030(2) 0.0048(12) -0.0102(13) -0.0109(13)
C112 0.0243(15) 0.0185(14) 0.0218(14) 0.0017(11) -0.0067(12) -0.0035(12)
C113 0.027(2) 0.0211(14) 0.0209(14) 0.0023(11) -0.0094(12) -0.0083(12)
C200 0.0170(14) 0.0191(14) 0.0187(13) -0.0054(11) -0.0029(11) -0.0050(11)
C201 0.023(2) 0.0225(15) 0.029(2) -0.0039(12) -0.0003(13) -0.0060(12)
C202 0.034(2) 0.028(2) 0.031(2) -0.0158(13) -0.0090(14) -0.0008(13)
C203 0.025(2) 0.0184(14) 0.029(2) -0.0064(12) -0.0038(13) -0.0045(12)
C210 0.0203(14) 0.0198(14) 0.0153(13) -0.0031(11) -0.0070(11) -0.0052(11)
C211 0.030(2) 0.029(2) 0.0234(15) -0.0020(12) -0.0128(13) -0.0071(13)
C212 0.046(2) 0.024(2) 0.0241(15) 0.0035(12) -0.0202(14) -0.0116(14)
C213 0.023(2) 0.032(2) 0.028(2) -0.0001(13) -0.0114(13) -0.0069(13)
C300 0.0171(13) 0.0212(14) 0.0140(12) -0.0007(11) -0.0036(11) -0.0084(11)
C301 0.0236(15) 0.028(2) 0.0172(13) -0.0023(11) -0.0056(12) -0.0129(12)
C302 0.0242(15) 0.032(2) 0.0165(13) 0.0021(12) -0.0091(12) -0.0140(13)
C303 0.028(2) 0.0232(15) 0.0202(14) 0.0010(11) -0.0091(12) -0.0094(12)
C310 0.0146(13) 0.0205(14) 0.0169(13) -0.0005(11) -0.0042(11) -0.0065(11)
C311 0.0178(14) 0.031(2) 0.0230(14) 0.0044(12) -0.0068(12) -0.0097(12)
C312 0.024(2) 0.034(2) 0.030(2) -0.0027(13) -0.0115(13) -0.0154(13)
C313 0.0182(14) 0.0247(15) 0.0223(14) 0.0007(12) -0.0056(12) -0.0072(12)
N4 0.047(2) 0.102(3) 0.056(2) -0.014(2) -0.026(2) -0.027(2)
C41 0.031(2) 0.081(3) 0.032(2) 0.007(2) -0.013(2) -0.026(2)
C42 0.047(2) 0.079(3) 0.045(2) 0.020(2) -0.013(2) -0.017(2)
C51 0.022(2) 0.025(2) 0.047(2) -0.0053(14) -0.0162(14) -0.0034(13)
C52 0.0164(15) 0.035(2) 0.032(2) -0.0012(13) -0.0089(13) -0.0039(13)
C53 0.023(2) 0.026(2) 0.046(2) 0.0080(14) -0.0147(14) -0.0100(13)

loop_
_atom_site_label
_atom_site_type_symbol
_atom_site_fract_x
_atom_site_fract_y
_atom_site_fract_z
_atom_site_U_iso_or_equiv
_atom_site_thermal_displace_type
_atom_site_occupancy
_atom_site_calc_flag
_atom_site_refinement_flags
_atom_site_disorder_group
Ti Ti 0.94809(4) 0.71436(3) 0.21852(3) 0.01432(12) Uani 1 d . .
O1 O 0.83030(14) 0.68007(12) 0.31170(10) 0.0164(4) Uani 1 d . .
O2 O 0.95246(14) 0.80658(12) 0.27827(10) 0.0164(4) Uani 1 d . .
O3 O 1.02030(14) 0.75157(12) 0.10840(10) 0.0154(4) Uani 1 d . .
O4 O 1.09969(14) 0.60550(12) 0.21874(10) 0.0166(4) Uani 1 d . .
N N 0.7799(2) 0.83861(14) 0.19377(12) 0.0139(4) Uani 1 d . .
N1 N 0.9510(2) 0.58120(14) 0.15424(12) 0.0159(5) Uani 1 d . .
C1 C 0.8703(2) 0.5611(2) 0.13432(15) 0.0185(6) Uani 1 d . .
H1 H 0.7889(2) 0.6108(2) 0.14563(15) 0.022 Uiso 1 calc R .
C2 C 0.8992(2) 0.4698(2) 0.0973(2) 0.0199(6) Uani 1 d . .
H2 H 0.8369(2) 0.4575(2) 0.0873(2) 0.024 Uiso 1 calc R .
C3 C 1.0161(2) 0.3997(2) 0.0759(2) 0.0200(6) Uani 1 d . .
H3 H 1.0366(2) 0.3389(2) 0.0492(2) 0.024 Uiso 1 calc R .
C4 C 1.1075(2) 0.4173(2) 0.09362(15) 0.0170(5) Uani 1 d . .
C5 C 1.2322(2) 0.3503(2) 0.0740(2) 0.0219(6) Uani 1 d . .
H5 H 1.2618(2) 0.2906(2) 0.0429(2) 0.026 Uiso 1 calc R .
C6 C 1.3098(2) 0.3721(2) 0.1001(2) 0.0235(6) Uani 1 d . .
H6 H 1.3942(2) 0.3280(2) 0.0848(2) 0.028 Uiso 1 calc R .
C7 C 1.2687(2) 0.4577(2) 0.1490(2) 0.0218(6) Uani 1 d . .
H7 H 1.3243(2) 0.4692(2) 0.1682(2) 0.026 Uiso 1 calc R .
C8 C 1.1481(2) 0.5247(2) 0.16905(15) 0.0167(5) Uani 1 d . .
C9 C 1.0681(2) 0.5078(2) 0.13673(14) 0.0160(5) Uani 1 d . .
C10 C 0.6615(2) 0.8414(2) 0.25911(15) 0.0160(5) Uani 1 d . .
H10A H 0.6546(2) 0.8652(2) 0.31332(15) 0.019 Uiso 1 calc R .
H10B H 0.5921(2) 0.8909(2) 0.24084(15) 0.019 Uiso 1 calc R .
C11 C 0.7329(2) 0.6641(2) 0.30901(14) 0.0150(5) Uani 1 d . .
C12 C 0.6503(2) 0.7413(2) 0.27388(14) 0.0165(5) Uani 1 d . .
C13 C 0.5592(2) 0.7259(2) 0.25695(15) 0.0170(5) Uani 1 d . .
H13 H 0.5049(2) 0.7787(2) 0.23211(15) 0.020 Uiso 1 calc R .
C14 C 0.5465(2) 0.6340(2) 0.27597(15) 0.0188(6) Uani 1 d . .
C15 C 0.6224(2) 0.5624(2) 0.31856(15) 0.0189(6) Uani 1 d . .
H15 H 0.6102(2) 0.5013(2) 0.33571(15) 0.023 Uiso 1 calc R .
C16 C 0.7151(2) 0.5740(2) 0.33785(15) 0.0178(6) Uani 1 d . .
C20 C 0.7892(2) 0.9377(2) 0.19705(14) 0.0150(5) Uani 1 d . .
H20A H 0.8680(2) 0.9366(2) 0.15543(14) 0.018 Uiso 1 calc R .
H20B H 0.7217(2) 0.9928(2) 0.18042(14) 0.018 Uiso 1 calc R .
C21 C 0.8663(2) 0.8918(2) 0.32191(15) 0.0155(5) Uani 1 d . .
C22 C 0.7821(2) 0.9595(2) 0.28361(15) 0.0151(5) Uani 1 d . .
C23 C 0.6907(2) 1.0473(2) 0.3260(2) 0.0173(5) Uani 1 d . .
H23 H 0.6320(2) 1.0923(2) 0.3003(2) 0.021 Uiso 1 calc R .
C24 C 0.6842(2) 1.0701(2) 0.40541(15) 0.0176(6) Uani 1 d . .
C25 C 0.7692(2) 1.0005(2) 0.4415(2) 0.0188(6) Uani 1 d . .
H25 H 0.7648(2) 1.0154(2) 0.4958(2) 0.023 Uiso 1 calc R .
C26 C 0.8611(2) 0.9098(2) 0.40348(15) 0.0174(5) Uani 1 d . .
C30 C 0.7717(2) 0.8308(2) 0.10868(14) 0.0160(5) Uani 1 d . .
H30A H 0.6967(2) 0.8875(2) 0.10282(14) 0.019 Uiso 1 calc R .
H30B H 0.7610(2) 0.7675(2) 0.10779(14) 0.019 Uiso 1 calc R .
C31 C 0.9995(2) 0.7910(2) 0.03477(15) 0.0147(5) Uani 1 d . .
C32 C 0.8790(2) 0.8320(2) 0.03223(15) 0.0151(5) Uani 1 d . .
C33 C 0.8574(2) 0.8686(2) -0.04418(15) 0.0164(5) Uani 1 d . .
H33 H 0.7751(2) 0.8982(2) -0.04492(15) 0.020 Uiso 1 calc R .
C34 C 0.9527(2) 0.8631(2) -0.11958(15) 0.0164(5) Uani 1 d . .
C35 C 1.0710(2) 0.8265(2) -0.1138(2) 0.0167(5) Uani 1 d . .
H35 H 1.1368(2) 0.8252(2) -0.1642(2) 0.020 Uiso 1 calc R .
C36 C 1.0986(2) 0.7917(2) -0.03875(15) 0.0155(5) Uani 1 d . .
C100 C 0.4582(2) 0.6082(2) 0.2486(2) 0.0216(6) Uani 1 d . .
C101 C 0.5373(3) 0.5271(2) 0.1796(2) 0.0414(8) Uani 1 d . .
H10C H 0.5925(3) 0.4680(2) 0.2022(2) 0.062 Uiso 1 calc R .
H10D H 0.5860(3) 0.5543(2) 0.1306(2) 0.062 Uiso 1 calc R .
H10E H 0.4837(3) 0.5073(2) 0.1620(2) 0.062 Uiso 1 calc R .
C102 C 0.3783(3) 0.5673(2) 0.3240(2) 0.0314(7) Uani 1 d . .
H10F H 0.4313(3) 0.5087(2) 0.3486(2) 0.047 Uiso 1 calc R .
H10G H 0.3267(3) 0.5470(2) 0.3047(2) 0.047 Uiso 1 calc R .
H10H H 0.3259(3) 0.6199(2) 0.3670(2) 0.047 Uiso 1 calc R .
C103 C 0.3741(3) 0.6984(2) 0.2119(2) 0.0318(7) Uani 1 d . .
H10I H 0.4237(3) 0.7256(2) 0.1635(2) 0.048 Uiso 1 calc R .
H10J H 0.3217(3) 0.7504(2) 0.2554(2) 0.048 Uiso 1 calc R .
H10K H 0.3225(3) 0.6775(2) 0.1931(2) 0.048 Uiso 1 calc R .
C110 C 0.7910(2) 0.4944(2) 0.3888(2) 0.0203(6) Uani 1 d . .
C111 C 0.7448(3) 0.4088(2) 0.4212(2) 0.0267(6) Uani 1 d . .
H11A H 0.7956(3) 0.3597(2) 0.4532(2) 0.040 Uiso 1 calc R .
H11B H 0.7505(3) 0.3753(2) 0.3728(2) 0.040 Uiso 1 calc R .
H11C H 0.6591(3) 0.4369(2) 0.4580(2) 0.040 Uiso 1 calc R .
C112 C 0.9270(2) 0.4461(2) 0.3344(2) 0.0237(6) Uani 1 d . .
H11D H 0.9734(2) 0.3958(2) 0.3683(2) 0.036 Uiso 1 calc R .
H11E H 0.9604(2) 0.4985(2) 0.3150(2) 0.036 Uiso 1 calc R .
H11F H 0.9338(2) 0.4134(2) 0.2852(2) 0.036 Uiso 1 calc R .
C113 C 0.7817(2) 0.5438(2) 0.4667(2) 0.0231(6) Uani 1 d . .
H11G H 0.8303(2) 0.4928(2) 0.4990(2) 0.035 Uiso 1 calc R .
H11H H 0.6955(2) 0.5728(2) 0.5027(2) 0.035 Uiso 1 calc R .
H11I H 0.8132(2) 0.5974(2) 0.4479(2) 0.035 Uiso 1 calc R .
C200 C 0.5829(2) 1.1673(2) 0.4506(2) 0.0192(6) Uani 1 d . .
C201 C 0.4605(2) 1.1527(2) 0.4870(2) 0.0279(6) Uani 1 d . .
H20C H 0.4416(2) 1.1357(2) 0.4410(2) 0.042 Uiso 1 calc R .
H20D H 0.3945(2) 1.2152(2) 0.5141(2) 0.042 Uiso 1 calc R .
H20E H 0.4677(2) 1.0978(2) 0.5291(2) 0.042 Uiso 1 calc R .
C202 C 0.6107(3) 1.1938(2) 0.5235(2) 0.0336(7) Uani 1 d . .
H20F H 0.6191(3) 1.1381(2) 0.5648(2) 0.050 Uiso 1 calc R .
H20G H 0.5431(3) 1.2553(2) 0.5513(2) 0.050 Uiso 1 calc R .
H20H H 0.6874(3) 1.2049(2) 0.5012(2) 0.050 Uiso 1 calc R .
C203 C 0.5704(2) 1.2562(2) 0.3875(2) 0.0262(6) Uani 1 d . .
H20I H 0.5526(2) 1.2411(2) 0.3401(2) 0.039 Uiso 1 calc R .
H20J H 0.6474(2) 1.2668(2) 0.3660(2) 0.039 Uiso 1 calc R .
H20K H 0.5031(2) 1.3173(2) 0.4161(2) 0.039 Uiso 1 calc R .
C210 C 0.9512(2) 0.8346(2) 0.44714(15) 0.0187(6) Uani 1 d . .
C211 C 0.9209(3) 0.8679(2) 0.5374(2) 0.0273(6) Uani 1 d . .
H21A H 0.8372(3) 0.8739(2) 0.5711(2) 0.041 Uiso 1 calc R .
H21B H 0.9266(3) 0.9333(2) 0.5350(2) 0.041 Uiso 1 calc R .
H21C H 0.9794(3) 0.8176(2) 0.5636(2) 0.041 Uiso 1 calc R .
C212 C 0.9450(3) 0.7303(2) 0.4542(2) 0.0296(7) Uani 1 d . .
H21D H 0.8610(3) 0.7361(2) 0.4866(2) 0.044 Uiso 1 calc R .
H21E H 1.0018(3) 0.6833(2) 0.4833(2) 0.044 Uiso 1 calc R .
H21F H 0.9683(3) 0.7052(2) 0.3973(2) 0.044 Uiso 1 calc R .
C213 C 1.0823(2) 0.8261(2) 0.3966(2) 0.0283(7) Uani 1 d . .
H21G H 1.1394(2) 0.7779(2) 0.4248(2) 0.043 Uiso 1 calc R .
H21H H 1.0863(2) 0.8924(2) 0.3933(2) 0.043 Uiso 1 calc R .
H21I H 1.1049(2) 0.8026(2) 0.3392(2) 0.043 Uiso 1 calc R .
C300 C 0.9268(2) 0.8969(2) -0.20409(15) 0.0174(5) Uani 1 d . .
C301 C 0.8539(2) 0.8413(2) -0.2165(2) 0.0220(6) Uani 1 d . .
H30C H 0.7777(2) 0.8550(2) -0.1684(2) 0.033 Uiso 1 calc R .
H30D H 0.9035(2) 0.7685(2) -0.2199(2) 0.033 Uiso 1 calc R .
H30E H 0.8340(2) 0.8648(2) -0.2691(2) 0.033 Uiso 1 calc R .
C302 C 1.0445(2) 0.8740(2) -0.2798(2) 0.0227(6) Uani 1 d . .
H30F H 1.0942(2) 0.8013(2) -0.2819(2) 0.034 Uiso 1 calc R .
H30G H 1.0913(2) 0.9104(2) -0.2740(2) 0.034 Uiso 1 calc R .
H30H H 1.0235(2) 0.8956(2) -0.3322(2) 0.034 Uiso 1 calc R .
C303 C 0.8508(2) 1.0109(2) -0.2022(2) 0.0239(6) Uani 1 d . .
H30I H 0.7747(2) 1.0269(2) -0.1538(2) 0.036 Uiso 1 calc R .
H30J H 0.8307(2) 1.0319(2) -0.2549(2) 0.036 Uiso 1 calc R .
H30K H 0.8985(2) 1.0467(2) -0.1966(2) 0.036 Uiso 1 calc R .
C310 C 1.2285(2) 0.7626(2) -0.0346(2) 0.0177(5) Uani 1 d . .
C311 C 1.3200(2) 0.7675(2) -0.1223(2) 0.0244(6) Uani 1 d . .
H31A H 1.3258(2) 0.7198(2) -0.1603(2) 0.037 Uiso 1 calc R .
H31B H 1.4010(2) 0.7498(2) -0.1171(2) 0.037 Uiso 1 calc R .
H31C H 1.2916(2) 0.8361(2) -0.1456(2) 0.037 Uiso 1 calc R .
C312 C 1.2213(2) 0.8381(2) 0.0233(2) 0.0272(6) Uani 1 d . .
H31D H 1.1631(2) 0.8362(2) 0.0798(2) 0.041 Uiso 1 calc R .
H31E H 1.1935(2) 0.9063(2) -0.0007(2) 0.041 Uiso 1 calc R .
H31F H 1.3028(2) 0.8200(2) 0.0279(2) 0.041 Uiso 1 calc R .
C313 C 1.2794(2) 0.6553(2) 0.0009(2) 0.0225(6) Uani 1 d . .
H31G H 1.2226(2) 0.6499(2) 0.0570(2) 0.034 Uiso 1 calc R .
H31H H 1.3598(2) 0.6412(2) 0.0056(2) 0.034 Uiso 1 calc R .
H31I H 1.2883(2) 0.6064(2) -0.0374(2) 0.034 Uiso 1 calc R .
N4 N 0.4314(3) 0.1383(3) 0.2516(2) 0.0649(10) Uani 1 d . .
C41 C 0.3616(3) 0.2115(3) 0.2845(2) 0.0469(9) Uani 1 d . .
C42 C 0.2720(3) 0.3046(3) 0.3273(2) 0.0627(11) Uani 1 d . .
H42A H 0.2472(17) 0.2926(5) 0.3887(2) 0.094 Uiso 1 calc R .
H42B H 0.1998(10) 0.3292(10) 0.3085(12) 0.094 Uiso 1 calc R .
H42C H 0.3082(8) 0.3553(6) 0.3138(13) 0.094 Uiso 1 calc R .
C51 C 0.4892(2) 0.0752(2) 0.0467(2) 0.0312(7) Uani 1 d . .
H51 H 0.4821(2) 0.1268(2) 0.0788(2) 0.037 Uiso 1 calc R .
C52 C 0.4681(2) -0.0091(2) 0.0875(2) 0.0296(7) Uani 1 d . .
H52 H 0.4459(2) -0.0152(2) 0.1475(2) 0.036 Uiso 1 calc R .
C53 C 0.4797(2) -0.0838(2) 0.0398(2) 0.0313(7) Uani 1 d . .
H53 H 0.4659(2) -0.1418(2) 0.0673(2) 0.038 Uiso 1 calc R .

loop_
_geom_bond_atom_site_label_1
_geom_bond_atom_site_label_2
_geom_bond_distance
_geom_bond_site_symmetry_2
_geom_bond_publ_flag
Ti O2 1.829(2) . ?
Ti O3 1.864(2) . ?
Ti O1 1.911(2) . ?
Ti O4 1.913(2) . ?
Ti N 2.272(2) . ?
Ti N1 2.346(2) . ?
O1 C11 1.361(3) . ?
O2 C21 1.363(3) . ?
O3 C31 1.352(3) . ?
O4 C8 1.343(3) . ?
N C30 1.499(3) . ?
N C10 1.499(3) . ?
N C20 1.507(3) . ?
N1 C1 1.327(3) . ?
N1 C9 1.375(3) . ?
C1 C2 1.408(3) . ?
C2 C3 1.356(3) . ?
C3 C4 1.417(3) . ?
C4 C5 1.412(3) . ?
C4 C9 1.416(3) . ?
C5 C6 1.366(4) . ?
C6 C7 1.408(3) . ?
C7 C8 1.373(3) . ?
C8 C9 1.422(3) . ?
C10 C12 1.497(3) . ?
C11 C12 1.401(3) . ?
C11 C16 1.409(3) . ?
C12 C13 1.389(3) . ?
C13 C14 1.389(3) . ?
C14 C15 1.396(4) . ?
C14 C100 1.539(3) . ?
C15 C16 1.399(3) . ?
C16 C110 1.534(3) . ?
C20 C22 1.506(3) . ?
C21 C22 1.392(3) . ?
C21 C26 1.414(3) . ?
C22 C23 1.396(3) . ?
C23 C24 1.396(3) . ?
C24 C25 1.385(3) . ?
C24 C200 1.536(3) . ?
C25 C26 1.401(3) . ?
C26 C210 1.532(3) . ?
C30 C32 1.507(3) . ?
C31 C32 1.399(3) . ?
C31 C36 1.419(3) . ?
C32 C33 1.391(3) . ?
C33 C34 1.392(3) . ?
C34 C35 1.397(3) . ?
C34 C300 1.537(3) . ?
C35 C36 1.397(3) . ?
C36 C310 1.539(3) . ?
C100 C103 1.514(4) . ?
C100 C102 1.532(4) . ?
C100 C101 1.539(3) . ?
C110 C112 1.538(3) . ?
C110 C111 1.537(3) . ?
C110 C113 1.539(3) . ?
C200 C202 1.533(3) . ?
C200 C203 1.535(4) . ?
C200 C201 1.541(3) . ?
C210 C213 1.531(3) . ?
C210 C211 1.536(3) . ?
C210 C212 1.538(3) . ?
C300 C302 1.525(3) . ?
C300 C303 1.532(3) . ?
C300 C301 1.537(3) . ?
C310 C311 1.534(3) . ?
C310 C312 1.536(3) . ?
C310 C313 1.538(3) . ?
N4 C41 1.130(4) . ?
C41 C42 1.445(5) . ?
C51 C53 1.370(4) 2_655 ?
C51 C52 1.390(4) . ?
C52 C53 1.383(4) . ?
C53 C51 1.370(4) 2_655 ?
